data_7043094
loop_
_publ_author_name
'Sharma, Mahendra Kumar'
'Sinhababu, Soumen'
'Mukherjee, Goutam'
'Rajaraman, Gopalan'
'Selvarajan, Nagendran'

_publ_section_title
;
 A Cationic Aluminium Complex: An Efficient Mononuclear Main-Group
 Catalyst for the Cyanosilylation of Carbonyl Compounds
;
_journal_name_full 'Dalton Trans.'
_journal_paper_doi 10.1039/C7DT01760J
_journal_year 2017
_chemical_formula_moiety 'C29 H38 Al F3 N4 O2 O3 c S'
_chemical_formula_sum 'C29 H38 Al F3 N4 O5 S c'
_chemical_formula_weight 650.68
_chemical_name_systematic
; 
 ? 
;
_space_group_IT_number 2
_symmetry_cell_setting triclinic
_symmetry_space_group_name_Hall '-P 1'
_symmetry_space_group_name_H-M 'P -1'
_atom_sites_solution_hydrogens geom
_atom_sites_solution_primary direct
_atom_sites_solution_secondary difmap
_audit_creation_method SHELXL-97
_audit_update_record
;
2017-02-06 deposited with the CCDC.
2017-05-23 downloaded from the CCDC.
;
_cell_angle_alpha 70.586(4)
_cell_angle_beta 89.366(4)
_cell_angle_gamma 74.648(4)
_cell_formula_units_Z 2
_cell_length_a 10.683(2)
_cell_length_b 13.311(3)
_cell_length_c 14.433(3)
_cell_measurement_reflns_used 1166
_cell_measurement_temperature 100(2)
_cell_measurement_theta_max 20.64
_cell_measurement_theta_min 2.221
_cell_volume 1859.9(7)
_computing_cell_refinement 'Bruker SMART'
_computing_data_collection 'Bruker SMART'
_computing_data_reduction 'Bruker SAINT'
_computing_molecular_graphics 'Bruker SHELXTL'
_computing_publication_material 'Bruker SHELXTL'
_computing_structure_refinement 'SHELXL-97 (Sheldrick, 1997)'
_computing_structure_solution 'SHELXS-97 (Sheldrick, 1990)'
_diffrn_ambient_temperature 100(2)
_diffrn_measured_fraction_theta_full 0.986
_diffrn_measured_fraction_theta_max 0.986
_diffrn_measurement_device_type 'CCD area detector'
_diffrn_measurement_method 'phi and omega scans'
_diffrn_radiation_monochromator graphite
_diffrn_radiation_source 'fine-focus sealed tube'
_diffrn_radiation_type MoK\a
_diffrn_radiation_wavelength 0.71073
_diffrn_reflns_av_R_equivalents 0.0493
_diffrn_reflns_av_sigmaI/netI 0.1195
_diffrn_reflns_limit_h_max 12
_diffrn_reflns_limit_h_min -11
_diffrn_reflns_limit_k_max 15
_diffrn_reflns_limit_k_min -15
_diffrn_reflns_limit_l_max 17
_diffrn_reflns_limit_l_min -14
_diffrn_reflns_number 9831
_diffrn_reflns_theta_full 25.00
_diffrn_reflns_theta_max 25.00
_diffrn_reflns_theta_min 1.84
_exptl_absorpt_coefficient_mu 0.164
_exptl_absorpt_correction_T_max 0.961
_exptl_absorpt_correction_T_min 0.935
_exptl_absorpt_correction_type multi-scan
_exptl_absorpt_process_details '(SADABS; Bruker, 2000)'
_exptl_crystal_colour yellow
_exptl_crystal_density_diffrn 1.162
_exptl_crystal_density_method 'not measured'
_exptl_crystal_description block
_exptl_crystal_F_000 684.0
_exptl_crystal_size_max 0.430
_exptl_crystal_size_mid 0.341
_exptl_crystal_size_min 0.243
_platon_squeeze_details
;
;
_refine_diff_density_max 0.837
_refine_diff_density_min -0.332
_refine_diff_density_rms 0.091
_refine_ls_extinction_method none
_refine_ls_goodness_of_fit_ref 0.986
_refine_ls_hydrogen_treatment mixed
_refine_ls_matrix_type full
_refine_ls_number_parameters 403
_refine_ls_number_reflns 6450
_refine_ls_number_restraints 0
_refine_ls_restrained_S_all 0.986
_refine_ls_R_factor_all 0.1225
_refine_ls_R_factor_gt 0.0852
_refine_ls_shift/su_max 0.001
_refine_ls_shift/su_mean 0.000
_refine_ls_structure_factor_coef Fsqd
_refine_ls_weighting_details 'calc w=1/[\s^2^(Fo^2^)+(0.1142P)^2^+0.0000P] where P=(Fo^2^+2Fc^2^)/3'
_refine_ls_weighting_scheme calc
_refine_ls_wR_factor_gt 0.2000
_refine_ls_wR_factor_ref 0.2174
_reflns_number_gt 4158
_reflns_number_total 6450
_reflns_threshold_expression >2sigma(I)
_cod_data_source_file c7dt01760j2.cif
_cod_data_source_block mashh1m
_cod_original_cell_volume 1859.9(6)
_cod_original_formula_sum 'C29 H38 Al F3 N4 O2 O3 c S'
_cod_database_code 7043094

loop_
_symmetry_equiv_pos_as_xyz
'x, y, z'
'-x, -y, -z'

loop_
_atom_site_label
_atom_site_type_symbol
_atom_site_fract_x
_atom_site_fract_y
_atom_site_fract_z
_atom_site_U_iso_or_equiv
_atom_site_adp_type
_atom_site_occupancy
_atom_site_symmetry_multiplicity
_atom_site_calc_flag
_atom_site_refinement_flags
Al1 Al 0.24926(13) 0.53268(11) 0.23998(9) 0.0175(3) Uani 1 1 d .
S1 S 0.80802(11) 0.27725(10) 0.31815(8) 0.0237(3) Uani 1 1 d .
F1 F 0.8016(3) 0.0873(3) 0.3036(3) 0.0511(9) Uani 1 1 d .
F2 F 0.9673(3) 0.1408(3) 0.2452(3) 0.0605(10) Uani 1 1 d .
F3 F 0.9580(3) 0.0758(3) 0.4008(2) 0.0539(9) Uani 1 1 d .
O4 O 0.7258(4) 0.2549(3) 0.3969(2) 0.0391(10) Uani 1 1 d .
O3 O 0.7408(3) 0.3327(3) 0.2234(2) 0.0381(9) Uani 1 1 d .
O5 O 0.9140(4) 0.3163(3) 0.3366(3) 0.0544(11) Uani 1 1 d .
O2 O 0.4184(3) 0.5400(2) 0.2367(2) 0.0193(7) Uani 1 1 d .
O1 O 0.0743(3) 0.5474(2) 0.2369(2) 0.0205(7) Uani 1 1 d .
N1 N 0.2159(3) 0.5924(3) 0.1001(3) 0.0185(8) Uani 1 1 d .
N3 N 0.2994(3) 0.3700(3) 0.2887(3) 0.0184(8) Uani 1 1 d .
N2 N 0.2501(3) 0.5900(3) 0.3459(3) 0.0198(8) Uani 1 1 d .
N4 N 0.4018(4) 0.0243(3) 0.3855(3) 0.0318(10) Uani 1 1 d .
C30 C 0.8869(5) 0.1400(4) 0.3172(4) 0.0320(12) Uani 1 1 d .
C27 C 0.3688(4) 0.1348(4) 0.3553(3) 0.0225(10) Uani 1 1 d .
C7 C 0.0923(4) 0.6073(4) 0.0671(3) 0.0218(10) Uani 1 1 d .
C24 C 0.2120(4) 0.3121(4) 0.3251(3) 0.0214(10) Uani 1 1 d .
H24 H 0.1269 0.3516 0.3278 0.026 Uiso 1 1 calc R
C18 C 0.3630(4) 0.6034(4) 0.3675(3) 0.0184(10) Uani 1 1 d .
C1 C 0.0124(4) 0.5781(3) 0.1503(3) 0.0190(10) Uani 1 1 d .
C23 C 0.4218(4) 0.3076(4) 0.2878(3) 0.0197(10) Uani 1 1 d .
H23 H 0.4845 0.3444 0.2638 0.024 Uiso 1 1 calc R
C26 C 0.2420(4) 0.1996(4) 0.3579(3) 0.0221(10) Uani 1 1 d .
H26 H 0.1777 0.1648 0.3824 0.027 Uiso 1 1 calc R
C17 C 0.3882(4) 0.6419(4) 0.4445(3) 0.0188(10) Uani 1 1 d .
H17 H 0.3169 0.6591 0.4795 0.023 Uiso 1 1 calc R
C12 C 0.4619(4) 0.5724(3) 0.3035(3) 0.0168(10) Uani 1 1 d .
C2 C -0.1168(5) 0.5770(4) 0.1460(3) 0.0250(11) Uani 1 1 d .
H2 H -0.1502 0.5538 0.2068 0.030 Uiso 1 1 calc R
C13 C 0.5902(4) 0.5727(4) 0.3052(3) 0.0238(11) Uani 1 1 d .
H13 H 0.6368 0.5483 0.2583 0.029 Uiso 1 1 calc R
C16 C 0.4994(5) 0.6579(4) 0.4755(3) 0.0240(11) Uani 1 1 d .
H16 H 0.4908 0.6844 0.5279 0.029 Uiso 1 1 calc R
C8 C 0.3102(4) 0.6233(4) 0.0295(3) 0.0248(11) Uani 1 1 d .
H8A H 0.2974 0.6015 -0.0267 0.030 Uiso 1 1 calc R
H8B H 0.3973 0.5823 0.0602 0.030 Uiso 1 1 calc R
C25 C 0.4592(4) 0.1962(4) 0.3192(3) 0.0222(10) Uani 1 1 d .
H25 H 0.5456 0.1591 0.3171 0.027 Uiso 1 1 calc R
C19 C 0.1387(5) 0.6114(4) 0.4043(4) 0.0293(12) Uani 1 1 d .
H19A H 0.1714 0.6050 0.4691 0.035 Uiso 1 1 calc R
H19B H 0.0942 0.5544 0.4133 0.035 Uiso 1 1 calc R
C6 C 0.0471(5) 0.6434(4) -0.0336(3) 0.0243(11) Uani 1 1 d .
H6 H 0.1090 0.6601 -0.0776 0.029 Uiso 1 1 calc R
C15 C 0.6233(5) 0.6413(4) 0.4421(3) 0.0269(11) Uani 1 1 d .
H15 H 0.6860 0.6573 0.4747 0.032 Uiso 1 1 calc R
C3 C -0.2061(5) 0.6057(4) 0.0631(4) 0.0289(12) Uani 1 1 d .
H3 H -0.2896 0.6002 0.0774 0.035 Uiso 1 1 calc R
C5 C -0.0722(5) 0.6577(4) -0.0766(3) 0.0293(12) Uani 1 1 d .
H5 H -0.0788 0.6831 -0.1451 0.035 Uiso 1 1 calc R
C14 C 0.6621(4) 0.6036(4) 0.3656(3) 0.0265(11) Uani 1 1 d .
H14 H 0.7486 0.5979 0.3523 0.032 Uiso 1 1 calc R
C4 C -0.1862(5) 0.6403(4) -0.0342(4) 0.0299(12) Uani 1 1 d .
H4 H -0.2571 0.6540 -0.0778 0.036 Uiso 1 1 calc R
C20 C 0.0431(5) 0.7209(5) 0.3604(4) 0.0395(14) Uani 1 1 d .
H20 H 0.0072 0.7250 0.2967 0.047 Uiso 1 1 calc R
C9 C 0.3002(5) 0.7467(4) -0.0070(4) 0.0289(11) Uani 1 1 d .
H9 H 0.2149 0.7865 -0.0437 0.035 Uiso 1 1 calc R
C28 C 0.3058(5) -0.0366(4) 0.4238(4) 0.0411(14) Uani 1 1 d .
H28A H 0.2595 -0.0090 0.4717 0.062 Uiso 1 1 calc R
H28B H 0.3496 -0.1140 0.4543 0.062 Uiso 1 1 calc R
H28C H 0.2454 -0.0267 0.3707 0.062 Uiso 1 1 calc R
C29 C 0.5315(5) -0.0406(4) 0.3753(4) 0.0416(14) Uani 1 1 d .
H29A H 0.5539 -0.0116 0.3090 0.062 Uiso 1 1 calc R
H29B H 0.5319 -0.1165 0.3901 0.062 Uiso 1 1 calc R
H29C H 0.5938 -0.0362 0.4202 0.062 Uiso 1 1 calc R
C10 C 0.4042(5) 0.7686(5) -0.0784(4) 0.0436(15) Uani 1 1 d .
H10A H 0.3975 0.8465 -0.1026 0.065 Uiso 1 1 calc R
H10B H 0.3917 0.7449 -0.1327 0.065 Uiso 1 1 calc R
H10C H 0.4890 0.7283 -0.0448 0.065 Uiso 1 1 calc R
C22 C -0.0688(6) 0.7312(6) 0.4269(5) 0.063(2) Uani 1 1 d .
H22A H -0.1094 0.6731 0.4338 0.094 Uiso 1 1 calc R
H22B H -0.1318 0.8019 0.3979 0.094 Uiso 1 1 calc R
H22C H -0.0354 0.7252 0.4906 0.094 Uiso 1 1 calc R
C21 C 0.0989(6) 0.8150(5) 0.3434(5) 0.0514(16) Uani 1 1 d .
H21A H 0.1259 0.8176 0.4056 0.077 Uiso 1 1 calc R
H21B H 0.0344 0.8828 0.3080 0.077 Uiso 1 1 calc R
H21C H 0.1728 0.8058 0.3054 0.077 Uiso 1 1 calc R
C11 C 0.3103(7) 0.7904(5) 0.0756(4) 0.0540(17) Uani 1 1 d .
H11A H 0.3933 0.7526 0.1128 0.081 Uiso 1 1 calc R
H11B H 0.2420 0.7780 0.1180 0.081 Uiso 1 1 calc R
H11C H 0.3021 0.8684 0.0487 0.081 Uiso 1 1 calc R

loop_
_atom_site_aniso_label
_atom_site_aniso_U_11
_atom_site_aniso_U_22
_atom_site_aniso_U_33
_atom_site_aniso_U_23
_atom_site_aniso_U_13
_atom_site_aniso_U_12
Al1 0.0182(7) 0.0242(8) 0.0200(7) -0.0140(6) 0.0086(6) -0.0139(6)
S1 0.0206(7) 0.0332(7) 0.0254(7) -0.0134(5) 0.0092(5) -0.0165(5)
F1 0.040(2) 0.045(2) 0.083(3) -0.0397(19) 0.0104(17) -0.0151(16)
F2 0.051(2) 0.058(2) 0.066(2) -0.0214(19) 0.0353(19) -0.0042(17)
F3 0.049(2) 0.045(2) 0.052(2) -0.0004(17) -0.0029(17) -0.0071(16)
O4 0.047(2) 0.047(2) 0.041(2) -0.0283(19) 0.0284(18) -0.0245(19)
O3 0.032(2) 0.041(2) 0.034(2) -0.0104(17) -0.0004(16) -0.0003(17)
O5 0.035(2) 0.053(3) 0.084(3) -0.020(2) 0.000(2) -0.030(2)
O2 0.0185(17) 0.0332(18) 0.0195(16) -0.0203(14) 0.0103(13) -0.0149(14)
O1 0.0224(18) 0.0313(18) 0.0165(16) -0.0132(14) 0.0081(14) -0.0151(14)
N1 0.018(2) 0.028(2) 0.021(2) -0.0158(17) 0.0098(16) -0.0163(17)
N3 0.016(2) 0.029(2) 0.021(2) -0.0149(17) 0.0102(16) -0.0145(16)
N2 0.020(2) 0.031(2) 0.020(2) -0.0180(17) 0.0099(16) -0.0163(17)
N4 0.031(3) 0.023(2) 0.042(3) -0.007(2) 0.007(2) -0.0139(19)
C30 0.024(3) 0.040(3) 0.030(3) -0.009(2) 0.009(2) -0.011(2)
C27 0.024(3) 0.026(3) 0.025(3) -0.016(2) 0.002(2) -0.010(2)
C7 0.026(3) 0.023(2) 0.023(3) -0.014(2) 0.010(2) -0.011(2)
C24 0.019(3) 0.029(3) 0.021(2) -0.011(2) 0.0066(19) -0.012(2)
C18 0.019(2) 0.025(2) 0.021(2) -0.013(2) 0.0047(19) -0.015(2)
C1 0.017(2) 0.022(2) 0.023(3) -0.013(2) 0.0043(19) -0.0073(19)
C23 0.018(2) 0.030(3) 0.022(2) -0.016(2) 0.011(2) -0.016(2)
C26 0.024(3) 0.021(3) 0.025(3) -0.008(2) 0.012(2) -0.012(2)
C17 0.020(2) 0.024(2) 0.019(2) -0.014(2) 0.0064(19) -0.0093(19)
C12 0.020(2) 0.021(2) 0.016(2) -0.0092(19) 0.0076(19) -0.0141(19)
C2 0.027(3) 0.035(3) 0.025(3) -0.018(2) 0.009(2) -0.017(2)
C13 0.022(3) 0.043(3) 0.020(2) -0.022(2) 0.016(2) -0.019(2)
C16 0.036(3) 0.029(3) 0.021(2) -0.017(2) 0.009(2) -0.022(2)
C8 0.021(3) 0.030(3) 0.029(3) -0.015(2) 0.009(2) -0.011(2)
C25 0.019(2) 0.028(3) 0.023(3) -0.012(2) 0.007(2) -0.007(2)
C19 0.028(3) 0.045(3) 0.034(3) -0.027(3) 0.015(2) -0.026(2)
C6 0.026(3) 0.036(3) 0.026(3) -0.020(2) 0.006(2) -0.019(2)
C15 0.028(3) 0.042(3) 0.024(3) -0.017(2) 0.002(2) -0.026(2)
C3 0.020(3) 0.038(3) 0.037(3) -0.020(2) 0.004(2) -0.012(2)
C5 0.040(3) 0.030(3) 0.019(3) -0.012(2) 0.000(2) -0.007(2)
C14 0.016(2) 0.042(3) 0.029(3) -0.012(2) 0.006(2) -0.020(2)
C4 0.026(3) 0.042(3) 0.030(3) -0.021(2) -0.001(2) -0.012(2)
C20 0.024(3) 0.067(4) 0.036(3) -0.031(3) 0.002(2) -0.009(3)
C9 0.026(3) 0.032(3) 0.034(3) -0.010(2) 0.005(2) -0.018(2)
C28 0.046(4) 0.027(3) 0.053(4) -0.009(3) 0.009(3) -0.020(3)
C29 0.043(4) 0.027(3) 0.058(4) -0.017(3) 0.011(3) -0.012(3)
C10 0.049(4) 0.067(4) 0.029(3) -0.014(3) 0.019(3) -0.042(3)
C22 0.034(4) 0.103(6) 0.073(5) -0.059(4) 0.022(3) -0.018(4)
C21 0.045(4) 0.047(4) 0.058(4) -0.023(3) 0.004(3) 0.001(3)
C11 0.080(5) 0.043(4) 0.054(4) -0.021(3) 0.019(3) -0.037(3)

loop_
_atom_type_symbol
_atom_type_description
_atom_type_scat_dispersion_real
_atom_type_scat_dispersion_imag
_atom_type_scat_source
C C 0.0033 0.0016 'International Tables Vol C Tables 4.2.6.8 and 6.1.1.4'
H H 0.0000 0.0000 'International Tables Vol C Tables 4.2.6.8 and 6.1.1.4'
N N 0.0061 0.0033 'International Tables Vol C Tables 4.2.6.8 and 6.1.1.4'
O O 0.0106 0.0060 'International Tables Vol C Tables 4.2.6.8 and 6.1.1.4'
F F 0.0171 0.0103 'International Tables Vol C Tables 4.2.6.8 and 6.1.1.4'
Al Al 0.0645 0.0514 'International Tables Vol C Tables 4.2.6.8 and 6.1.1.4'
S S 0.1246 0.1234 'International Tables Vol C Tables 4.2.6.8 and 6.1.1.4'

loop_
_geom_angle_atom_site_label_1
_geom_angle_atom_site_label_2
_geom_angle_atom_site_label_3
_geom_angle
O1 Al1 O2 171.68(15)
O1 Al1 N1 83.44(15)
O2 Al1 N1 93.56(14)
O1 Al1 N2 94.18(14)
O2 Al1 N2 82.66(14)
N1 Al1 N2 136.71(17)
O1 Al1 N3 94.70(14)
O2 Al1 N3 93.62(15)
N1 Al1 N3 111.78(15)
N2 Al1 N3 111.50(16)
O3 S1 O5 115.3(2)
O3 S1 O4 114.5(2)
O5 S1 O4 115.4(2)
O3 S1 C30 103.8(2)
O5 S1 C30 103.4(2)
O4 S1 C30 101.9(2)
C12 O2 Al1 117.1(2)
C1 O1 Al1 116.8(3)
C7 N1 C8 119.6(4)
C7 N1 Al1 114.5(3)
C8 N1 Al1 125.9(3)
C23 N3 C24 115.2(4)
C23 N3 Al1 123.0(3)
C24 N3 Al1 121.8(3)
C18 N2 C19 121.0(3)
C18 N2 Al1 114.6(3)
C19 N2 Al1 124.3(3)
C27 N4 C29 121.8(4)
C27 N4 C28 120.9(4)
C29 N4 C28 117.1(4)
F3 C30 F1 106.5(4)
F3 C30 F2 106.4(4)
F1 C30 F2 106.1(4)
F3 C30 S1 112.4(4)
F1 C30 S1 112.4(3)
F2 C30 S1 112.5(3)
N4 C27 C26 123.0(4)
N4 C27 C25 122.5(4)
C26 C27 C25 114.6(4)
N1 C7 C6 124.6(4)
N1 C7 C1 110.5(4)
C6 C7 C1 124.9(4)
N3 C24 C26 123.7(4)
N3 C24 H24 118.2
C26 C24 H24 118.2
N2 C18 C17 124.8(4)
N2 C18 C12 112.0(3)
C17 C18 C12 123.2(4)
O1 C1 C2 118.3(4)
O1 C1 C7 114.3(4)
C2 C1 C7 127.3(4)
C25 C23 N3 124.7(4)
C25 C23 H23 117.7
N3 C23 H23 117.7
C24 C26 C27 121.1(4)
C24 C26 H26 119.5
C27 C26 H26 119.5
C16 C17 C18 130.9(4)
C16 C17 H17 114.6
C18 C17 H17 114.6
O2 C12 C13 117.8(3)
O2 C12 C18 113.5(4)
C13 C12 C18 128.7(4)
C1 C2 C3 130.1(4)
C1 C2 H2 115.0
C3 C2 H2 115.0
C12 C13 C14 130.6(4)
C12 C13 H13 114.7
C14 C13 H13 114.7
C17 C16 C15 131.1(4)
C17 C16 H16 114.5
C15 C16 H16 114.5
N1 C8 C9 113.8(4)
N1 C8 H8A 108.8
C9 C8 H8A 108.8
N1 C8 H8B 108.8
C9 C8 H8B 108.8
H8A C8 H8B 107.7
C23 C25 C27 120.8(4)
C23 C25 H25 119.6
C27 C25 H25 119.6
N2 C19 C20 114.6(4)
N2 C19 H19A 108.6
C20 C19 H19A 108.6
N2 C19 H19B 108.6
C20 C19 H19B 108.6
H19A C19 H19B 107.6
C5 C6 C7 130.6(4)
C5 C6 H6 114.7
C7 C6 H6 114.7
C14 C15 C16 126.4(4)
C14 C15 H15 116.8
C16 C15 H15 116.8
C4 C3 C2 128.9(5)
C4 C3 H3 115.6
C2 C3 H3 115.6
C6 C5 C4 130.3(5)
C6 C5 H5 114.8
C4 C5 H5 114.8
C15 C14 C13 129.1(4)
C15 C14 H14 115.4
C13 C14 H14 115.4
C3 C4 C5 127.8(5)
C3 C4 H4 116.1
C5 C4 H4 116.1
C21 C20 C19 113.9(5)
C21 C20 C22 109.5(5)
C19 C20 C22 109.3(5)
C21 C20 H20 108.0
C19 C20 H20 108.0
C22 C20 H20 108.0
C11 C9 C8 112.9(4)
C11 C9 C10 111.2(4)
C8 C9 C10 109.1(4)
C11 C9 H9 107.8
C8 C9 H9 107.8
C10 C9 H9 107.8
N4 C28 H28A 109.5
N4 C28 H28B 109.5
H28A C28 H28B 109.5
N4 C28 H28C 109.5
H28A C28 H28C 109.5
H28B C28 H28C 109.5
N4 C29 H29A 109.5
N4 C29 H29B 109.5
H29A C29 H29B 109.5
N4 C29 H29C 109.5
H29A C29 H29C 109.5
H29B C29 H29C 109.5
C9 C10 H10A 109.5
C9 C10 H10B 109.5
H10A C10 H10B 109.5
C9 C10 H10C 109.5
H10A C10 H10C 109.5
H10B C10 H10C 109.5
C20 C22 H22A 109.5
C20 C22 H22B 109.5
H22A C22 H22B 109.5
C20 C22 H22C 109.5
H22A C22 H22C 109.5
H22B C22 H22C 109.5
C20 C21 H21A 109.5
C20 C21 H21B 109.5
H21A C21 H21B 109.5
C20 C21 H21C 109.5
H21A C21 H21C 109.5
H21B C21 H21C 109.5
C9 C11 H11A 109.5
C9 C11 H11B 109.5
H11A C11 H11B 109.5
C9 C11 H11C 109.5
H11A C11 H11C 109.5
H11B C11 H11C 109.5

loop_
_geom_bond_atom_site_label_1
_geom_bond_atom_site_label_2
_geom_bond_distance
Al1 O1 1.826(3)
Al1 O2 1.834(3)
Al1 N1 1.907(4)
Al1 N2 1.923(3)
Al1 N3 1.963(4)
S1 O3 1.414(4)
S1 O5 1.426(4)
S1 O4 1.430(3)
S1 C30 1.803(5)
F1 C30 1.339(6)
F2 C30 1.340(5)
F3 C30 1.324(6)
O2 C12 1.313(5)
O1 C1 1.305(5)
N1 C7 1.350(6)
N1 C8 1.462(5)
N3 C23 1.353(5)
N3 C24 1.357(5)
N2 C18 1.321(5)
N2 C19 1.472(5)
N4 C27 1.334(6)
N4 C29 1.460(6)
N4 C28 1.464(6)
C27 C26 1.408(6)
C27 C25 1.413(6)
C7 C6 1.415(6)
C7 C1 1.473(6)
C24 C26 1.359(6)
C24 H24 0.9300
C18 C17 1.424(5)
C18 C12 1.463(5)
C1 C2 1.387(6)
C23 C25 1.345(6)
C23 H23 0.9300
C26 H26 0.9300
C17 C16 1.366(6)
C17 H17 0.9300
C12 C13 1.373(6)
C2 C3 1.419(7)
C2 H2 0.9300
C13 C14 1.392(6)
C13 H13 0.9300
C16 C15 1.391(6)
C16 H16 0.9300
C8 C9 1.524(6)
C8 H8A 0.9700
C8 H8B 0.9700
C25 H25 0.9300
C19 C20 1.477(7)
C19 H19A 0.9700
C19 H19B 0.9700
C6 C5 1.363(7)
C6 H6 0.9300
C15 C14 1.375(6)
C15 H15 0.9300
C3 C4 1.358(6)
C3 H3 0.9300
C5 C4 1.396(6)
C5 H5 0.9300
C14 H14 0.9300
C4 H4 0.9300
C20 C21 1.473(8)
C20 C22 1.532(7)
C20 H20 0.9800
C9 C11 1.506(7)
C9 C10 1.526(6)
C9 H9 0.9800
C28 H28A 0.9600
C28 H28B 0.9600
C28 H28C 0.9600
C29 H29A 0.9600
C29 H29B 0.9600
C29 H29C 0.9600
C10 H10A 0.9600
C10 H10B 0.9600
C10 H10C 0.9600
C22 H22A 0.9600
C22 H22B 0.9600
C22 H22C 0.9600
C21 H21A 0.9600
C21 H21B 0.9600
C21 H21C 0.9600
C11 H11A 0.9600
C11 H11B 0.9600
C11 H11C 0.9600

loop_
_geom_torsion_atom_site_label_1
_geom_torsion_atom_site_label_2
_geom_torsion_atom_site_label_3
_geom_torsion_atom_site_label_4
_geom_torsion
O1 Al1 O2 C12 70.9(10)
N1 Al1 O2 C12 139.4(3)
N2 Al1 O2 C12 2.8(3)
N3 Al1 O2 C12 -108.4(3)
O2 Al1 O1 C1 75.3(10)
N1 Al1 O1 C1 6.1(3)
N2 Al1 O1 C1 142.7(3)
N3 Al1 O1 C1 -105.3(3)
O1 Al1 N1 C7 -5.0(3)
O2 Al1 N1 C7 -177.2(3)
N2 Al1 N1 C7 -94.1(3)
N3 Al1 N1 C7 87.5(3)
O1 Al1 N1 C8 174.1(3)
O2 Al1 N1 C8 1.9(3)
N2 Al1 N1 C8 84.9(4)
N3 Al1 N1 C8 -93.5(3)
O1 Al1 N3 C23 166.2(3)
O2 Al1 N3 C23 -13.9(3)
N1 Al1 N3 C23 81.4(4)
N2 Al1 N3 C23 -97.4(3)
O1 Al1 N3 C24 -13.3(3)
O2 Al1 N3 C24 166.6(3)
N1 Al1 N3 C24 -98.1(3)
N2 Al1 N3 C24 83.1(3)
O1 Al1 N2 C18 -174.2(3)
O2 Al1 N2 C18 -2.0(3)
N1 Al1 N2 C18 -89.3(4)
N3 Al1 N2 C18 89.1(3)
O1 Al1 N2 C19 9.6(4)
O2 Al1 N2 C19 -178.1(4)
N1 Al1 N2 C19 94.5(4)
N3 Al1 N2 C19 -87.1(4)
O3 S1 C30 F3 178.7(3)
O5 S1 C30 F3 57.9(4)
O4 S1 C30 F3 -62.1(4)
O3 S1 C30 F1 -61.2(4)
O5 S1 C30 F1 178.1(4)
O4 S1 C30 F1 58.1(4)
O3 S1 C30 F2 58.6(4)
O5 S1 C30 F2 -62.1(4)
O4 S1 C30 F2 177.9(4)
C29 N4 C27 C26 175.5(4)
C28 N4 C27 C26 -0.1(7)
C29 N4 C27 C25 -5.4(7)
C28 N4 C27 C25 179.1(4)
C8 N1 C7 C6 5.3(6)
Al1 N1 C7 C6 -175.6(3)
C8 N1 C7 C1 -176.1(3)
Al1 N1 C7 C1 3.0(4)
C23 N3 C24 C26 -0.8(6)
Al1 N3 C24 C26 178.8(3)
C19 N2 C18 C17 -2.1(7)
Al1 N2 C18 C17 -178.4(3)
C19 N2 C18 C12 177.1(4)
Al1 N2 C18 C12 0.9(5)
Al1 O1 C1 C2 172.2(3)
Al1 O1 C1 C7 -6.0(5)
N1 C7 C1 O1 1.7(5)
C6 C7 C1 O1 -179.7(4)
N1 C7 C1 C2 -176.3(4)
C6 C7 C1 C2 2.3(7)
C24 N3 C23 C25 0.5(6)
Al1 N3 C23 C25 -179.0(3)
N3 C24 C26 C27 -0.4(7)
N4 C27 C26 C24 -179.1(4)
C25 C27 C26 C24 1.7(6)
N2 C18 C17 C16 178.9(5)
C12 C18 C17 C16 -0.3(8)
Al1 O2 C12 C13 176.7(3)
Al1 O2 C12 C18 -3.0(5)
N2 C18 C12 O2 1.3(5)
C17 C18 C12 O2 -179.5(4)
N2 C18 C12 C13 -178.3(4)
C17 C18 C12 C13 0.9(7)
O1 C1 C2 C3 180.0(4)
C7 C1 C2 C3 -2.1(8)
O2 C12 C13 C14 179.1(5)
C18 C12 C13 C14 -1.3(8)
C18 C17 C16 C15 -0.2(9)
C7 N1 C8 C9 80.8(5)
Al1 N1 C8 C9 -98.2(4)
N3 C23 C25 C27 0.9(7)
N4 C27 C25 C23 178.8(4)
C26 C27 C25 C23 -2.0(6)
C18 N2 C19 C20 98.7(5)
Al1 N2 C19 C20 -85.3(5)
N1 C7 C6 C5 177.2(4)
C1 C7 C6 C5 -1.2(8)
C17 C16 C15 C14 0.4(9)
C1 C2 C3 C4 1.3(8)
C7 C6 C5 C4 -0.5(9)
C16 C15 C14 C13 -0.6(9)
C12 C13 C14 C15 1.1(9)
C2 C3 C4 C5 -1.1(8)
C6 C5 C4 C3 1.3(9)
N2 C19 C20 C21 -58.6(6)
N2 C19 C20 C22 178.6(4)
N1 C8 C9 C11 54.9(6)
N1 C8 C9 C10 179.0(4)

loop_
_platon_squeeze_void_nr
_platon_squeeze_void_average_x
_platon_squeeze_void_average_y
_platon_squeeze_void_average_z
_platon_squeeze_void_volume
_platon_squeeze_void_count_electrons
_platon_squeeze_void_content
1 -0.011 0.000 0.000 382 91 ' '
